data_4515960
loop_
_publ_author_name
'Yan, Xiao-Sheng'
'Luo, Huan'
'Zou, Kun-Shan'
'Cao, Jin-Lian'
'Li, Zhao'
'Jiang, Yun-Bao'

_publ_section_title
;
 Short Azapeptides of Folded Structures in Aqueous Solutions.
;
_journal_issue 5
_journal_name_full 'ACS omega'
_journal_page_first 4786
_journal_page_last 4790
_journal_paper_doi 10.1021/acsomega.8b00041
_journal_volume 3
_journal_year 2018
_chemical_absolute_configuration rmad
_chemical_formula_moiety 'C18 H20 N4 O2 S, C H4 O'
_chemical_formula_sum 'C19 H24 N4 O3 S'
_chemical_formula_weight 388.48
_space_group_crystal_system orthorhombic
_space_group_IT_number 18
_space_group_name_Hall 'P 2 2ab'
_space_group_name_H-M_alt 'P 21 21 2'
_atom_sites_solution_hydrogens geom
_audit_creation_date 2018-01-23
_audit_creation_method
;
Olex2 1.2
(compiled 2017.08.10 svn.r3458 for OlexSys, GUI svn.r5381)
;
_cell_angle_alpha 90
_cell_angle_beta 90
_cell_angle_gamma 90
_cell_formula_units_Z 4
_cell_length_a 19.453(2)
_cell_length_b 7.6077(5)
_cell_length_c 13.2277(7)
_cell_measurement_reflns_used 2710
_cell_measurement_temperature 100.01(10)
_cell_measurement_theta_max 27.7370
_cell_measurement_theta_min 4.0820
_cell_volume 1957.6(3)
_computing_molecular_graphics 'Olex2 (Dolomanov et al., 2009)'
_computing_publication_material 'Olex2 (Dolomanov et al., 2009)'
_computing_structure_refinement 'ShelXL (Sheldrick, 2015)'
_computing_structure_solution 'SHELXS-97 (Sheldrick, 1990)'
_diffrn_ambient_temperature 100.01(10)
_diffrn_measured_fraction_theta_full 0.995
_diffrn_measured_fraction_theta_max 0.995
_diffrn_measurement_device_type 'multiwire proportional'
_diffrn_measurement_method 'phi and omega scans'
_diffrn_radiation_monochromator graphite
_diffrn_radiation_type MoK\a
_diffrn_radiation_wavelength 0.71073
_diffrn_reflns_av_R_equivalents 0.0275
_diffrn_reflns_av_unetI/netI 0.0445
_diffrn_reflns_Laue_measured_fraction_full 0.995
_diffrn_reflns_Laue_measured_fraction_max 0.995
_diffrn_reflns_limit_h_max 23
_diffrn_reflns_limit_h_min -15
_diffrn_reflns_limit_k_max 7
_diffrn_reflns_limit_k_min -9
_diffrn_reflns_limit_l_max 15
_diffrn_reflns_limit_l_min -15
_diffrn_reflns_number 5791
_diffrn_reflns_point_group_measured_fraction_full 0.969
_diffrn_reflns_point_group_measured_fraction_max 0.968
_diffrn_reflns_theta_full 24.986
_diffrn_reflns_theta_max 24.986
_diffrn_reflns_theta_min 3.400
_exptl_absorpt_coefficient_mu 0.192
_exptl_absorpt_correction_T_max 1.00000
_exptl_absorpt_correction_T_min 0.85546
_exptl_absorpt_correction_type multi-scan
_exptl_absorpt_process_details
;
CrysAlisPro, Agilent Technologies,
Version 1.171.36.28 (release 01-02-2013 CrysAlis171 .NET)
(compiled Feb  1 2013,16:14:44)
Empirical absorption correction using spherical harmonics,
 implemented in SCALE3 ABSPACK scaling algorithm.
;
_exptl_crystal_colour colourless
_exptl_crystal_density_diffrn 1.318
_exptl_crystal_density_method 'not measured'
_exptl_crystal_description block
_exptl_crystal_F_000 824
_exptl_crystal_size_max 0.26
_exptl_crystal_size_mid 0.18
_exptl_crystal_size_min 0.12
_refine_diff_density_max 0.199
_refine_diff_density_min -0.214
_refine_diff_density_rms 0.041
_refine_ls_abs_structure_details
;
 Flack x determined using 1047 quotients [(I+)-(I-)]/[(I+)+(I-)]
 (Parsons, Flack and Wagner, Acta Cryst. B69 (2013) 249-259).
;
_refine_ls_abs_structure_Flack 0.04(6)
_refine_ls_extinction_method none
_refine_ls_goodness_of_fit_ref 1.040
_refine_ls_hydrogen_treatment constr
_refine_ls_matrix_type full
_refine_ls_number_parameters 292
_refine_ls_number_reflns 3333
_refine_ls_number_restraints 0
_refine_ls_restrained_S_all 1.040
_refine_ls_R_factor_all 0.0512
_refine_ls_R_factor_gt 0.0433
_refine_ls_shift/su_max 0.001
_refine_ls_shift/su_mean 0.000
_refine_ls_structure_factor_coef Fsqd
_refine_ls_weighting_details 'w=1/[\s^2^(Fo^2^)+(0.0464P)^2^+0.5049P] where P=(Fo^2^+2Fc^2^)/3'
_refine_ls_weighting_scheme calc
_refine_ls_wR_factor_gt 0.0980
_refine_ls_wR_factor_ref 0.1034
_reflns_Friedel_coverage 0.682
_reflns_Friedel_fraction_full 0.932
_reflns_Friedel_fraction_max 0.932
_reflns_number_gt 2952
_reflns_number_total 3333
_reflns_threshold_expression 'I > 2\s(I)'
_cod_data_source_file ao8b00041_si_004.cif
_cod_data_source_block p
_cod_database_code 4515960
_shelx_shelxl_version_number 2014/8
_shelx_space_group_comment
;
The symmetry employed for this shelxl refinement is uniquely defined
by the following loop, which should always be used as a source of
symmetry information in preference to the above space-group names.
They are only intended as comments.
;
_olex2_refinement_description
;
1. Fixed Uiso
 At 1.2 times of:
  All C(H) groups, All C(H,H) groups, All N(H) groups
 At 1.5 times of:
  All C(H,H,H) groups, All O(H) groups
2. Others
 Fixed Sof: C14(0.5) H14(0.5) C15(0.5) H15(0.5) C17(0.5) H17(0.5) C18(0.5)
 H18(0.5) C19(0.5) H19A(0.5) H19B(0.5) H19C(0.5) C20(0.5) H20A(0.5) H20B(0.5)
 H20C(0.5) C14A(0.5) H14A(0.5) C15A(0.5) H15A(0.5) C17A(0.5) H17A(0.5)
 C18A(0.5) H18A(0.5)
3.a Ternary CH refined with riding coordinates:
 C9(H9)
3.b Secondary CH2 refined with riding coordinates:
 C12(H12A,H12B)
3.c Aromatic/amide H refined with riding coordinates:
 C1(H1), C2(H2), C3(H3), C4(H4), C5(H5), C14(H14), C15(H15), C16(H16),
 C17(H17), C18(H18), C14A(H14A), C15A(H15A), C17A(H17A), C18A(H18A), N1(H1A),
 N2(H2A), N3(H3A), N4(H4A)
3.d Tetrahedral OH refined with riding coordinates:
 O3(H3B)
3.e Idealised Me refined as rotating group:
 C11(H11A,H11B,H11C), C19(H19A,H19B,H19C), C20(H20A,H20B,H20C)
;
_olex2_submission_special_instructions 'No special instructions were received'

loop_
_space_group_symop_operation_xyz
'x, y, z'
'-x, -y, z'
'-x+1/2, y+1/2, -z'
'x+1/2, -y+1/2, -z'

loop_
_atom_site_label
_atom_site_type_symbol
_atom_site_fract_x
_atom_site_fract_y
_atom_site_fract_z
_atom_site_U_iso_or_equiv
_atom_site_adp_type
_atom_site_occupancy
_atom_site_site_symmetry_order
_atom_site_calc_flag
_atom_site_refinement_flags_posn
_atom_site_refinement_flags_occupancy
_atom_site_disorder_assembly
_atom_site_disorder_group
C1 C 0.6719(3) 0.7867(6) 0.7590(3) 0.0587(13) Uani 1 1 d . . . .
H1 H 0.6682 0.8179 0.6913 0.070 Uiso 1 1 calc R . . .
C2 C 0.6692(3) 0.9148(7) 0.8330(4) 0.0741(18) Uani 1 1 d . . . .
H2 H 0.6633 1.0320 0.8149 0.089 Uiso 1 1 calc R . . .
C3 C 0.6752(2) 0.8698(8) 0.9325(4) 0.0651(16) Uani 1 1 d . . . .
H3 H 0.6744 0.9562 0.9822 0.078 Uiso 1 1 calc R . . .
C4 C 0.6823(3) 0.6972(9) 0.9586(3) 0.0697(16) Uani 1 1 d . . . .
H4 H 0.6853 0.6663 1.0265 0.084 Uiso 1 1 calc R . . .
C5 C 0.6851(2) 0.5683(7) 0.8857(3) 0.0538(12) Uani 1 1 d . . . .
H5 H 0.6904 0.4512 0.9043 0.065 Uiso 1 1 calc R . . .
C6 C 0.6801(2) 0.6130(5) 0.7854(3) 0.0373(9) Uani 1 1 d . . . .
C7 C 0.7237(2) 0.3430(5) 0.7029(2) 0.0376(9) Uani 1 1 d . . . .
C8 C 0.6799(3) 0.3588(5) 0.4756(3) 0.0402(10) Uani 1 1 d . . . .
C9 C 0.6240(2) 0.3847(5) 0.3961(3) 0.0388(9) Uani 1 1 d . . . .
H9 H 0.5809 0.3305 0.4188 0.047 Uiso 1 1 calc R . . .
C10 C 0.5948(2) 0.6748(5) 0.4593(3) 0.0375(9) Uani 1 1 d . . . .
C11 C 0.5949(2) 0.8700(5) 0.4418(3) 0.0416(10) Uani 1 1 d . . . .
H11A H 0.5573 0.9224 0.4780 0.062 Uiso 1 1 calc GR . . .
H11B H 0.5899 0.8934 0.3709 0.062 Uiso 1 1 calc GR . . .
H11C H 0.6374 0.9189 0.4655 0.062 Uiso 1 1 calc GR . . .
C12 C 0.6484(2) 0.2976(5) 0.2986(2) 0.0383(9) Uani 1 1 d . . . .
H12A H 0.6882 0.3617 0.2742 0.046 Uiso 1 1 calc R . . .
H12B H 0.6635 0.1794 0.3147 0.046 Uiso 1 1 calc R . . .
C13 C 0.5967(2) 0.2859(4) 0.2130(3) 0.0344(9) Uani 1 1 d . . . .
C14 C 0.5370(6) 0.2194(12) 0.2323(7) 0.034(2) Uani 0.5 1 d . P A 1
H14 H 0.5259 0.1829 0.2974 0.041 Uiso 0.5 1 calc R P A 1
C15 C 0.4905(7) 0.2036(16) 0.1555(10) 0.042(3) Uani 0.5 1 d . P A 1
H15 H 0.4467 0.1633 0.1712 0.050 Uiso 0.5 1 calc R P A 1
C16 C 0.5054(2) 0.2457(6) 0.0520(3) 0.0472(11) Uani 1 1 d . . . .
H16 H 0.4763 0.2388 -0.0036 0.057 Uiso 1 1 calc R . A 2
C17 C 0.5739(6) 0.3183(18) 0.0388(8) 0.047(3) Uani 0.5 1 d . P A 1
H17 H 0.5870 0.3546 -0.0254 0.057 Uiso 0.5 1 calc R P A 1
C18 C 0.6200(6) 0.3359(15) 0.1163(8) 0.037(3) Uani 0.5 1 d . P A 1
H18 H 0.6642 0.3785 0.1058 0.045 Uiso 0.5 1 calc R P A 1
C19 C 0.5136(6) 0.3023(18) 0.7483(7) 0.067(3) Uani 0.5 1 d . P B 2
H19A H 0.5189 0.4277 0.7452 0.100 Uiso 0.5 1 calc GR P B 2
H19B H 0.5459 0.2545 0.7957 0.100 Uiso 0.5 1 calc GR P B 2
H19C H 0.4677 0.2743 0.7695 0.100 Uiso 0.5 1 calc GR P B 2
C20 C 0.5330(6) 0.1770(17) 0.7322(7) 0.067(3) Uani 0.5 1 d . P B 1
H20A H 0.5670 0.0867 0.7407 0.101 Uiso 0.5 1 calc GR P B 1
H20B H 0.4894 0.1355 0.7565 0.101 Uiso 0.5 1 calc GR P B 1
H20C H 0.5464 0.2794 0.7697 0.101 Uiso 0.5 1 calc GR P B 1
C14A C 0.5212(6) 0.3005(13) 0.2216(8) 0.036(2) Uani 0.5 1 d . P A 2
H14A H 0.5028 0.3269 0.2847 0.043 Uiso 0.5 1 calc R P A 2
C15A C 0.4755(7) 0.2769(14) 0.1403(9) 0.035(2) Uani 0.5 1 d . P A 2
H15A H 0.4280 0.2828 0.1478 0.042 Uiso 0.5 1 calc R P A 2
C17A C 0.5722(6) 0.2228(15) 0.0331(8) 0.041(3) Uani 0.5 1 d . P A 2
H17A H 0.5883 0.1935 -0.0309 0.050 Uiso 0.5 1 calc R P A 2
C18A C 0.6170(6) 0.2456(14) 0.1157(8) 0.035(2) Uani 0.5 1 d . P A 2
H18A H 0.6638 0.2325 0.1037 0.042 Uiso 0.5 1 calc R P A 2
N1 N 0.68128(17) 0.4823(4) 0.7079(2) 0.0365(7) Uani 1 1 d . . . .
H1A H 0.6520 0.4938 0.6597 0.044 Uiso 1 1 calc R . . .
N2 N 0.70864(19) 0.2223(4) 0.63055(19) 0.0441(8) Uani 1 1 d . . . .
H2A H 0.7292 0.1222 0.6313 0.053 Uiso 1 1 calc R . . .
N3 N 0.6606(2) 0.2576(4) 0.5551(2) 0.0419(9) Uani 1 1 d . . . .
H3A H 0.6196 0.2160 0.5588 0.050 Uiso 1 1 calc R . . .
N4 N 0.61410(18) 0.5735(4) 0.3812(2) 0.0382(8) Uani 1 1 d . . . .
H4A H 0.6206 0.6195 0.3226 0.046 Uiso 1 1 calc R . . .
O1 O 0.73734(17) 0.4208(3) 0.46654(18) 0.0425(7) Uani 1 1 d . . . .
O2 O 0.57945(15) 0.6095(3) 0.54215(18) 0.0426(7) Uani 1 1 d . . . .
O3 O 0.52778(19) 0.2173(5) 0.6354(2) 0.0812(12) Uani 1 1 d . . . .
H3B H 0.4993 0.2556 0.5953 0.122 Uiso 1 1 calc R . B 2
S1 S 0.79079(6) 0.30666(12) 0.77988(6) 0.0394(3) Uani 1 1 d . . . .

loop_
_atom_site_aniso_label
_atom_site_aniso_U_11
_atom_site_aniso_U_22
_atom_site_aniso_U_33
_atom_site_aniso_U_23
_atom_site_aniso_U_13
_atom_site_aniso_U_12
C1 0.120(4) 0.030(2) 0.026(2) -0.0067(18) 0.016(2) -0.020(2)
C2 0.131(5) 0.042(3) 0.050(3) -0.021(2) 0.036(3) -0.036(3)
C3 0.067(3) 0.089(4) 0.040(3) -0.039(3) 0.014(2) -0.023(3)
C4 0.079(3) 0.107(5) 0.023(2) -0.024(3) -0.004(2) 0.025(3)
C5 0.076(3) 0.065(3) 0.0200(18) -0.002(2) 0.0015(19) 0.026(2)
C6 0.057(2) 0.035(2) 0.0191(16) -0.0074(18) 0.0010(16) -0.0083(17)
C7 0.077(3) 0.0229(19) 0.0125(15) 0.0037(14) 0.0002(15) -0.0053(17)
C8 0.088(3) 0.0139(18) 0.0183(18) -0.0015(15) -0.0096(19) 0.001(2)
C9 0.080(3) 0.0149(16) 0.0210(18) -0.0016(15) -0.0076(18) -0.0005(18)
C10 0.062(3) 0.0255(19) 0.0251(19) -0.0015(17) -0.0098(17) -0.0037(18)
C11 0.070(3) 0.0199(18) 0.035(2) -0.0032(17) -0.0076(19) -0.0014(18)
C12 0.076(3) 0.0179(16) 0.0212(16) 0.0003(16) -0.0087(16) -0.0003(18)
C13 0.064(3) 0.0159(16) 0.0229(17) -0.0025(16) -0.0042(16) 0.0013(17)
C14 0.062(6) 0.024(5) 0.017(4) 0.001(5) -0.003(4) -0.007(5)
C15 0.045(7) 0.040(7) 0.040(6) -0.001(6) -0.009(4) -0.004(6)
C16 0.070(3) 0.041(2) 0.031(2) 0.0047(19) -0.010(2) -0.001(2)
C17 0.070(7) 0.052(7) 0.019(5) 0.006(6) -0.008(4) -0.014(6)
C18 0.056(6) 0.035(6) 0.020(4) 0.001(5) -0.010(4) -0.007(6)
C19 0.079(7) 0.074(7) 0.048(5) -0.010(6) -0.010(5) 0.008(6)
C20 0.089(8) 0.069(7) 0.044(6) 0.018(6) -0.007(5) -0.003(6)
C14A 0.065(7) 0.021(5) 0.022(4) -0.004(5) -0.005(4) -0.003(5)
C15A 0.037(6) 0.041(7) 0.027(5) -0.002(5) -0.006(4) -0.003(5)
C17A 0.061(7) 0.042(6) 0.021(5) 0.002(5) -0.004(4) -0.003(6)
C18A 0.050(6) 0.031(5) 0.023(4) 0.002(5) -0.003(4) 0.005(5)
N1 0.068(2) 0.0252(15) 0.0167(13) -0.0016(13) -0.0074(14) -0.0024(14)
N2 0.096(3) 0.0189(15) 0.0172(14) 0.0039(13) -0.0156(15) -0.0027(17)
N3 0.088(3) 0.0199(15) 0.0183(15) 0.0011(13) -0.0170(15) -0.0079(15)
N4 0.082(2) 0.0165(15) 0.0161(14) 0.0008(13) -0.0067(14) -0.0022(15)
O1 0.079(2) 0.0247(14) 0.0242(13) 0.0041(12) -0.0092(13) -0.0010(14)
O2 0.076(2) 0.0266(14) 0.0249(13) -0.0016(12) 0.0010(13) -0.0044(14)
O3 0.108(3) 0.086(3) 0.0497(18) 0.036(2) -0.0319(18) -0.026(2)
S1 0.0726(7) 0.0284(5) 0.0173(4) -0.0025(4) -0.0052(4) 0.0016(5)

loop_
_atom_type_symbol
_atom_type_description
_atom_type_scat_dispersion_real
_atom_type_scat_dispersion_imag
_atom_type_scat_source
C C 0.0033 0.0016 'International Tables Vol C Tables 4.2.6.8 and 6.1.1.4'
H H 0.0000 0.0000 'International Tables Vol C Tables 4.2.6.8 and 6.1.1.4'
N N 0.0061 0.0033 'International Tables Vol C Tables 4.2.6.8 and 6.1.1.4'
O O 0.0106 0.0060 'International Tables Vol C Tables 4.2.6.8 and 6.1.1.4'
S S 0.1246 0.1234 'International Tables Vol C Tables 4.2.6.8 and 6.1.1.4'

loop_
_geom_angle_atom_site_label_1
_geom_angle_atom_site_label_2
_geom_angle_atom_site_label_3
_geom_angle
C6 C1 C2 120.2(4)
C3 C2 C1 120.2(5)
C4 C3 C2 119.6(4)
C3 C4 C5 120.8(5)
C6 C5 C4 119.8(5)
C1 C6 N1 119.3(3)
C5 C6 C1 119.4(4)
C5 C6 N1 121.3(4)
N1 C7 N2 115.8(3)
N1 C7 S1 125.2(3)
N2 C7 S1 118.9(3)
N3 C8 C9 114.2(4)
O1 C8 C9 122.4(3)
O1 C8 N3 123.3(4)
C8 C9 C12 107.7(3)
N4 C9 C8 108.2(3)
N4 C9 C12 110.7(3)
N4 C10 C11 116.7(3)
O2 C10 C11 122.1(4)
O2 C10 N4 121.2(3)
C13 C12 C9 116.7(3)
C14 C13 C12 118.1(5)
C14 C13 C18 125.0(7)
C18 C13 C12 116.7(5)
C14A C13 C12 126.6(5)
C18A C13 C12 121.3(6)
C18A C13 C14A 111.9(6)
C13 C14 C15 118.9(10)
C14 C15 C16 123.8(11)
C15 C16 C17 112.6(7)
C15A C16 C17A 128.0(8)
C18 C17 C16 123.3(10)
C17 C18 C13 116.3(10)
C15A C14A C13 124.0(9)
C16 C15A C14A 114.7(11)
C16 C17A C18A 116.2(9)
C13 C18A C17A 125.0(10)
C7 N1 C6 126.5(3)
C7 N2 N3 121.3(3)
C8 N3 N2 118.7(4)
C10 N4 C9 119.8(3)

loop_
_geom_bond_atom_site_label_1
_geom_bond_atom_site_label_2
_geom_bond_distance
C1 C2 1.382(6)
C1 C6 1.375(6)
C2 C3 1.365(7)
C3 C4 1.365(8)
C4 C5 1.377(7)
C5 C6 1.373(5)
C6 N1 1.428(5)
C7 N1 1.345(5)
C7 N2 1.358(4)
C7 S1 1.678(4)
C8 C9 1.526(6)
C8 N3 1.356(5)
C8 O1 1.219(5)
C9 C12 1.526(5)
C9 N4 1.462(4)
C10 C11 1.503(5)
C10 N4 1.342(5)
C10 O2 1.240(4)
C12 C13 1.516(5)
C13 C14 1.293(11)
C13 C18 1.408(11)
C13 C14A 1.478(12)
C13 C18A 1.381(11)
C14 C15 1.365(17)
C15 C16 1.436(14)
C16 C17 1.452(13)
C16 C15A 1.326(13)
C16 C17A 1.335(12)
C17 C18 1.369(15)
C19 O3 1.651(10)
C20 O3 1.320(9)
C14A C15A 1.408(17)
C17A C18A 1.407(16)
N2 N3 1.393(4)
